data_2230503
loop_
_publ_author_name
'Shakuntala, K.'
'Foro, Sabine'
'Gowda, B. Thimme'

_publ_section_title
;
 4-Chloro-<i>N</i>-(2,5-dimethylphenyl)benzenesulfonamide
;
_journal_coeditor_code TK2748
_journal_issue 6
_journal_name_full 'Acta Crystallographica Section E'
_journal_page_first o1541
_journal_paper_doi 10.1107/S1600536811019660
_journal_volume 67
_journal_year 2011
_chemical_formula_iupac 'C14 H14 Cl N O2 S'
_chemical_formula_moiety 'C14 H14 Cl N O2 S'
_chemical_formula_sum 'C14 H14 Cl N O2 S'
_chemical_formula_weight 295.77
_chemical_name_systematic
;
4-Chloro-<i>N</i>-(2,5-dimethylphenyl)benzenesulfonamide
;
_space_group_IT_number 2
_symmetry_cell_setting triclinic
_symmetry_space_group_name_Hall '-P 1'
_symmetry_space_group_name_H-M 'P -1'
_atom_sites_solution_hydrogens geom
_atom_sites_solution_primary direct
_atom_sites_solution_secondary difmap
_audit_creation_method SHELXL-97
_cell_angle_alpha 74.643(8)
_cell_angle_beta 67.654(7)
_cell_angle_gamma 82.195(8)
_cell_formula_units_Z 4
_cell_length_a 10.6240(10)
_cell_length_b 11.1650(10)
_cell_length_c 13.845(2)
_cell_measurement_reflns_used 4045
_cell_measurement_temperature 293(2)
_cell_measurement_theta_max 27.84
_cell_measurement_theta_min 2.87
_cell_volume 1463.6(3)
_computing_cell_refinement
;
CrysAlis RED (Oxford Diffraction, 2009)
;
_computing_data_collection
;
CrysAlis CCD (Oxford Diffraction, 2009)
;
_computing_data_reduction
;
CrysAlis RED (Oxford Diffraction, 2009)
;
_computing_molecular_graphics 'PLATON (Spek, 2009)'
_computing_publication_material 'SHELXL97 (Sheldrick, 2008)'
_computing_structure_refinement 'SHELXL97 (Sheldrick, 2008)'
_computing_structure_solution 'SHELXS97 (Sheldrick, 2008)'
_diffrn_ambient_temperature 293(2)
_diffrn_measured_fraction_theta_full 0.997
_diffrn_measured_fraction_theta_max 0.997
_diffrn_measurement_device_type
;
Oxford Diffraction Xcalibur diffractometer
with a Sapphire CCD detector
;
_diffrn_measurement_method
;
Rotation method data acquisition using \w
;
_diffrn_radiation_monochromator graphite
_diffrn_radiation_source 'fine-focus sealed tube'
_diffrn_radiation_type MoK\a
_diffrn_radiation_wavelength 0.71073
_diffrn_reflns_av_R_equivalents 0.0121
_diffrn_reflns_av_sigmaI/netI 0.0201
_diffrn_reflns_limit_h_max 13
_diffrn_reflns_limit_h_min -13
_diffrn_reflns_limit_k_max 12
_diffrn_reflns_limit_k_min -13
_diffrn_reflns_limit_l_max 17
_diffrn_reflns_limit_l_min -16
_diffrn_reflns_number 10424
_diffrn_reflns_theta_full 26.37
_diffrn_reflns_theta_max 26.37
_diffrn_reflns_theta_min 2.86
_diffrn_standards_decay_% 0
_diffrn_standards_number 0
_exptl_absorpt_coefficient_mu 0.400
_exptl_absorpt_correction_T_max 0.8693
_exptl_absorpt_correction_T_min 0.8436
_exptl_absorpt_correction_type multi-scan
_exptl_absorpt_process_details '(CrysAlis RED; Oxford Diffraction, 2009)'
_exptl_crystal_colour light-brown
_exptl_crystal_density_diffrn 1.342
_exptl_crystal_density_method 'not measured'
_exptl_crystal_description prism
_exptl_crystal_F_000 616
_exptl_crystal_size_max 0.44
_exptl_crystal_size_mid 0.40
_exptl_crystal_size_min 0.36
_refine_diff_density_max 0.243
_refine_diff_density_min -0.310
_refine_ls_extinction_method none
_refine_ls_goodness_of_fit_ref 1.032
_refine_ls_hydrogen_treatment mixed
_refine_ls_matrix_type full
_refine_ls_number_parameters 353
_refine_ls_number_reflns 5971
_refine_ls_number_restraints 2
_refine_ls_restrained_S_all 1.032
_refine_ls_R_factor_all 0.0592
_refine_ls_R_factor_gt 0.0404
_refine_ls_shift/su_max 0.022
_refine_ls_shift/su_mean 0.000
_refine_ls_structure_factor_coef Fsqd
_refine_ls_weighting_details 'calc w=1/[\s^2^(Fo^2^)+(0.0645P)^2^+0.2170P] where P=(Fo^2^+2Fc^2^)/3'
_refine_ls_weighting_scheme calc
_refine_ls_wR_factor_gt 0.1080
_refine_ls_wR_factor_ref 0.1181
_reflns_number_gt 4355
_reflns_number_total 5971
_reflns_threshold_expression I>2\s(I)
_cod_data_source_file tk2748.cif
_cod_data_source_block I
_cod_database_code 2230503
_cod_database_fobs_code 2230503

loop_
_symmetry_equiv_pos_as_xyz
'x, y, z'
'-x, -y, -z'

loop_
_atom_site_type_symbol
_atom_site_label
_atom_site_fract_x
_atom_site_fract_y
_atom_site_fract_z
_atom_site_U_iso_or_equiv
_atom_site_adp_type
_atom_site_calc_flag
_atom_site_refinement_flags
_atom_site_occupancy
_atom_site_symmetry_multiplicity
_atom_site_disorder_assembly
_atom_site_disorder_group
Cl Cl1 0.36006(9) 0.53177(6) 0.87418(6) 0.1008(3) Uani d . 1 1 . .
S S1 0.20650(4) -0.02218(5) 1.01469(4) 0.04847(14) Uani d . 1 1 . .
O O1 0.31155(13) -0.09429(13) 1.04686(11) 0.0597(4) Uani d . 1 1 . .
O O2 0.06835(12) -0.03204(15) 1.08715(11) 0.0634(4) Uani d . 1 1 . .
N N1 0.20717(15) -0.05945(15) 0.90863(14) 0.0505(4) Uani d D 1 1 . .
H H1N 0.1347(18) -0.0308(19) 0.8978(17) 0.061 Uiso d D 1 1 . .
C C1 0.24889(17) 0.13475(18) 0.97593(14) 0.0455(4) Uani d . 1 1 . .
C C2 0.1538(2) 0.2278(2) 0.96025(17) 0.0558(5) Uani d . 1 1 . .
H H2 0.0662 0.2077 0.9720 0.067 Uiso calc R 1 1 . .
C C3 0.1887(2) 0.3495(2) 0.92738(18) 0.0635(6) Uani d . 1 1 . .
H H3 0.1254 0.4126 0.9162 0.076 Uiso calc R 1 1 . .
C C4 0.3191(2) 0.3775(2) 0.91104(17) 0.0617(5) Uani d . 1 1 . .
C C5 0.4142(2) 0.2861(2) 0.92548(19) 0.0697(6) Uani d . 1 1 . .
H H5 0.5017 0.3066 0.9136 0.084 Uiso calc R 1 1 . .
C C6 0.3798(2) 0.1642(2) 0.95757(18) 0.0619(5) Uani d . 1 1 . .
H H6 0.4441 0.1014 0.9670 0.074 Uiso calc R 1 1 . .
C C7 0.32965(17) -0.06143(17) 0.81716(16) 0.0470(4) Uani d . 1 1 . .
C C8 0.3468(2) 0.02420(19) 0.72070(17) 0.0541(5) Uani d . 1 1 . .
C C9 0.4666(2) 0.0123(2) 0.63506(19) 0.0702(6) Uani d . 1 1 . .
H H9 0.4815 0.0683 0.5691 0.084 Uiso calc R 1 1 . .
C C10 0.5638(2) -0.0801(3) 0.6452(2) 0.0747(7) Uani d . 1 1 . .
H H10 0.6425 -0.0851 0.5860 0.090 Uiso calc R 1 1 . .
C C11 0.5473(2) -0.1649(2) 0.7408(2) 0.0668(6) Uani d . 1 1 . .
C C12 0.42823(19) -0.15453(18) 0.82663(18) 0.0556(5) Uani d . 1 1 . .
H H12 0.4139 -0.2112 0.8922 0.067 Uiso calc R 1 1 . .
C C13 0.2426(3) 0.1260(2) 0.7063(2) 0.0774(7) Uani d . 1 1 . .
H H13A 0.2250 0.1754 0.7576 0.093 Uiso calc R 1 1 . .
H H13B 0.1598 0.0900 0.7172 0.093 Uiso calc R 1 1 . .
H H13C 0.2766 0.1776 0.6350 0.093 Uiso calc R 1 1 . .
C C14 0.6526(3) -0.2670(3) 0.7534(3) 0.0968(9) Uani d . 1 1 . .
H H14A 0.6897 -0.2547 0.8032 0.116 Uiso calc R 1 1 . .
H H14B 0.7242 -0.2652 0.6850 0.116 Uiso calc R 1 1 . .
H H14C 0.6108 -0.3460 0.7800 0.116 Uiso calc R 1 1 . .
Cl Cl2 0.09005(14) 1.02785(8) 0.31731(10) 0.1497(5) Uani d . 1 1 . .
S S2 0.29930(4) 0.49101(6) 0.46867(4) 0.05870(17) Uani d . 1 1 . .
O O3 0.20405(14) 0.40575(15) 0.48001(13) 0.0677(4) Uani d . 1 1 . .
O O4 0.43982(14) 0.47354(19) 0.40614(14) 0.0838(5) Uani d . 1 1 . .
N N2 0.29581(15) 0.49000(17) 0.58726(14) 0.0545(4) Uani d D 1 1 . .
H H2N 0.3663(18) 0.517(2) 0.5847(18) 0.065 Uiso d D 1 1 . .
C C15 0.2409(2) 0.6403(2) 0.41858(16) 0.0589(5) Uani d . 1 1 . .
C C16 0.3320(3) 0.7294(3) 0.34757(19) 0.0790(7) Uani d . 1 1 . .
H H16 0.4247 0.7086 0.3222 0.095 Uiso calc R 1 1 . .
C C17 0.2868(4) 0.8466(3) 0.3148(2) 0.0987(10) Uani d . 1 1 . .
H H17 0.3477 0.9064 0.2662 0.118 Uiso calc R 1 1 . .
C C18 0.1494(4) 0.8763(3) 0.3542(2) 0.0922(9) Uani d . 1 1 . .
C C19 0.0557(3) 0.7888(3) 0.4245(2) 0.0815(7) Uani d . 1 1 . .
H H19 -0.0368 0.8103 0.4499 0.098 Uiso calc R 1 1 . .
C C20 0.1023(2) 0.6699(2) 0.45579(18) 0.0627(6) Uani d . 1 1 . .
H H20 0.0412 0.6091 0.5019 0.075 Uiso calc R 1 1 . .
C C21 0.17227(17) 0.52401(17) 0.66661(15) 0.0450(4) Uani d . 1 1 . .
C C22 0.16013(19) 0.63472(18) 0.69746(16) 0.0516(5) Uani d . 1 1 . .
C C23 0.0385(2) 0.6576(2) 0.77699(18) 0.0636(6) Uani d . 1 1 . .
H H23 0.0280 0.7294 0.8018 0.076 Uiso calc R 1 1 . .
C C24 -0.0666(2) 0.5780(2) 0.82014(18) 0.0641(6) Uani d . 1 1 . .
H H24 -0.1468 0.5972 0.8729 0.077 Uiso calc R 1 1 . .
C C25 -0.05576(19) 0.4699(2) 0.78675(16) 0.0578(5) Uani d . 1 1 . .
C C26 0.06623(18) 0.44264(18) 0.71042(15) 0.0502(4) Uani d . 1 1 . .
H H26 0.0774 0.3690 0.6882 0.060 Uiso calc R 1 1 . .
C C27 0.2709(2) 0.7278(2) 0.6475(2) 0.0720(6) Uani d . 1 1 . .
H H27A 0.3544 0.6876 0.6533 0.086 Uiso calc R 1 1 . .
H H27B 0.2455 0.7941 0.6842 0.086 Uiso calc R 1 1 . .
H H27C 0.2834 0.7608 0.5731 0.086 Uiso calc R 1 1 . .
C C28 -0.1723(2) 0.3822(3) 0.8332(2) 0.0877(8) Uani d . 1 1 . .
H H28A -0.2081 0.3685 0.9100 0.105 Uiso calc R 1 1 . .
H H28B -0.1398 0.3044 0.8134 0.105 Uiso calc R 1 1 . .
H H28C -0.2427 0.4180 0.8055 0.105 Uiso calc R 1 1 . .

loop_
_atom_site_aniso_label
_atom_site_aniso_U_11
_atom_site_aniso_U_22
_atom_site_aniso_U_33
_atom_site_aniso_U_12
_atom_site_aniso_U_13
_atom_site_aniso_U_23
Cl1 0.1377(7) 0.0670(4) 0.1017(5) -0.0271(4) -0.0484(5) -0.0069(4)
S1 0.0310(2) 0.0595(3) 0.0527(3) -0.00033(18) -0.0184(2) -0.0050(2)
O1 0.0427(7) 0.0663(9) 0.0697(9) 0.0027(6) -0.0308(7) -0.0015(7)
O2 0.0353(7) 0.0890(11) 0.0576(8) -0.0060(6) -0.0148(6) -0.0044(7)
N1 0.0350(8) 0.0568(10) 0.0635(10) 0.0006(7) -0.0234(7) -0.0131(8)
C1 0.0349(9) 0.0585(11) 0.0458(10) 0.0029(7) -0.0177(8) -0.0144(8)
C2 0.0466(11) 0.0637(13) 0.0664(13) 0.0083(9) -0.0284(10) -0.0237(10)
C3 0.0696(14) 0.0636(14) 0.0691(14) 0.0143(11) -0.0379(12) -0.0241(11)
C4 0.0773(15) 0.0615(13) 0.0491(11) -0.0110(11) -0.0230(11) -0.0128(10)
C5 0.0529(12) 0.0781(16) 0.0766(15) -0.0165(11) -0.0232(11) -0.0090(12)
C6 0.0396(10) 0.0680(14) 0.0762(14) 0.0011(9) -0.0247(10) -0.0096(11)
C7 0.0394(9) 0.0480(10) 0.0613(12) -0.0007(7) -0.0222(9) -0.0199(9)
C8 0.0525(11) 0.0582(12) 0.0592(12) -0.0001(9) -0.0247(10) -0.0204(10)
C9 0.0687(15) 0.0865(17) 0.0580(13) -0.0067(12) -0.0207(11) -0.0226(12)
C10 0.0515(13) 0.1006(19) 0.0762(16) 0.0014(12) -0.0118(11) -0.0465(15)
C11 0.0479(12) 0.0732(15) 0.0932(18) 0.0087(10) -0.0277(12) -0.0443(14)
C12 0.0502(11) 0.0478(11) 0.0767(14) 0.0029(8) -0.0288(10) -0.0208(10)
C13 0.0839(17) 0.0796(17) 0.0654(14) 0.0161(13) -0.0341(13) -0.0106(12)
C14 0.0618(15) 0.093(2) 0.144(3) 0.0291(14) -0.0373(16) -0.0580(19)
Cl2 0.2453(13) 0.0760(5) 0.1754(10) -0.0184(6) -0.1439(10) 0.0009(6)
S2 0.0326(2) 0.0867(4) 0.0650(3) -0.0024(2) -0.0138(2) -0.0367(3)
O3 0.0480(8) 0.0808(10) 0.0881(11) -0.0032(7) -0.0245(7) -0.0420(9)
O4 0.0359(8) 0.1438(16) 0.0843(11) 0.0026(8) -0.0118(7) -0.0648(11)
N2 0.0333(8) 0.0728(11) 0.0646(11) 0.0008(7) -0.0191(8) -0.0271(9)
C15 0.0503(11) 0.0830(15) 0.0516(11) -0.0199(10) -0.0201(9) -0.0176(10)
C16 0.0724(15) 0.108(2) 0.0584(14) -0.0385(15) -0.0176(12) -0.0143(14)
C17 0.124(3) 0.111(3) 0.0714(17) -0.059(2) -0.0420(18) 0.0003(17)
C18 0.146(3) 0.0692(17) 0.0907(19) -0.0251(17) -0.079(2) -0.0017(14)
C19 0.0865(18) 0.0819(18) 0.0928(19) -0.0031(14) -0.0538(16) -0.0153(15)
C20 0.0518(12) 0.0731(15) 0.0692(14) -0.0102(10) -0.0297(10) -0.0105(11)
C21 0.0376(9) 0.0522(11) 0.0472(10) 0.0033(7) -0.0189(8) -0.0118(8)
C22 0.0525(11) 0.0521(11) 0.0546(11) 0.0000(8) -0.0248(9) -0.0122(9)
C23 0.0683(14) 0.0615(13) 0.0644(13) 0.0138(11) -0.0253(11) -0.0264(11)
C24 0.0456(11) 0.0851(16) 0.0550(12) 0.0095(11) -0.0122(9) -0.0203(11)
C25 0.0438(10) 0.0742(14) 0.0512(11) -0.0052(9) -0.0175(9) -0.0059(10)
C26 0.0462(10) 0.0489(11) 0.0570(11) -0.0004(8) -0.0222(9) -0.0102(9)
C27 0.0792(16) 0.0642(14) 0.0781(16) -0.0187(11) -0.0282(13) -0.0175(12)
C28 0.0626(15) 0.111(2) 0.0774(17) -0.0310(14) -0.0087(13) -0.0132(15)

loop_
_atom_type_symbol
_atom_type_description
_atom_type_scat_dispersion_real
_atom_type_scat_dispersion_imag
_atom_type_scat_source
C C 0.0033 0.0016 'International Tables Vol C Tables 4.2.6.8 and 6.1.1.4'
H H 0.0000 0.0000 'International Tables Vol C Tables 4.2.6.8 and 6.1.1.4'
Cl Cl 0.1484 0.1585 'International Tables Vol C Tables 4.2.6.8 and 6.1.1.4'
N N 0.0061 0.0033 'International Tables Vol C Tables 4.2.6.8 and 6.1.1.4'
O O 0.0106 0.0060 'International Tables Vol C Tables 4.2.6.8 and 6.1.1.4'
S S 0.1246 0.1234 'International Tables Vol C Tables 4.2.6.8 and 6.1.1.4'

loop_
_geom_angle_atom_site_label_1
_geom_angle_atom_site_label_2
_geom_angle_atom_site_label_3
_geom_angle_site_symmetry_1
_geom_angle_site_symmetry_3
_geom_angle
_geom_angle_publ_flag
O1 S1 O2 . . 119.67(9) ?
O1 S1 N1 . . 108.40(9) ?
O2 S1 N1 . . 104.99(8) ?
O1 S1 C1 . . 107.65(8) ?
O2 S1 C1 . . 108.48(9) ?
N1 S1 C1 . . 107.02(9) ?
C7 N1 S1 . . 121.67(12) ?
C7 N1 H1N . . 118.1(15) ?
S1 N1 H1N . . 109.0(14) ?
C2 C1 C6 . . 120.22(19) ?
C2 C1 S1 . . 120.27(14) ?
C6 C1 S1 . . 119.47(15) ?
C3 C2 C1 . . 119.89(19) ?
C3 C2 H2 . . 120.1 ?
C1 C2 H2 . . 120.1 ?
C2 C3 C4 . . 119.20(19) ?
C2 C3 H3 . . 120.4 ?
C4 C3 H3 . . 120.4 ?
C5 C4 C3 . . 121.3(2) ?
C5 C4 Cl1 . . 119.91(18) ?
C3 C4 Cl1 . . 118.74(18) ?
C4 C5 C6 . . 119.5(2) ?
C4 C5 H5 . . 120.2 ?
C6 C5 H5 . . 120.2 ?
C5 C6 C1 . . 119.80(19) ?
C5 C6 H6 . . 120.1 ?
C1 C6 H6 . . 120.1 ?
C8 C7 C12 . . 120.94(19) ?
C8 C7 N1 . . 120.78(17) ?
C12 C7 N1 . . 118.22(18) ?
C7 C8 C9 . . 116.84(19) ?
C7 C8 C13 . . 122.87(19) ?
C9 C8 C13 . . 120.3(2) ?
C10 C9 C8 . . 121.8(2) ?
C10 C9 H9 . . 119.1 ?
C8 C9 H9 . . 119.1 ?
C11 C10 C9 . . 121.5(2) ?
C11 C10 H10 . . 119.2 ?
C9 C10 H10 . . 119.2 ?
C10 C11 C12 . . 117.3(2) ?
C10 C11 C14 . . 122.3(2) ?
C12 C11 C14 . . 120.5(3) ?
C11 C12 C7 . . 121.6(2) ?
C11 C12 H12 . . 119.2 ?
C7 C12 H12 . . 119.2 ?
C8 C13 H13A . . 109.5 ?
C8 C13 H13B . . 109.5 ?
H13A C13 H13B . . 109.5 ?
C8 C13 H13C . . 109.5 ?
H13A C13 H13C . . 109.5 ?
H13B C13 H13C . . 109.5 ?
C11 C14 H14A . . 109.5 ?
C11 C14 H14B . . 109.5 ?
H14A C14 H14B . . 109.5 ?
C11 C14 H14C . . 109.5 ?
H14A C14 H14C . . 109.5 ?
H14B C14 H14C . . 109.5 ?
O3 S2 O4 . . 119.34(10) ?
O3 S2 N2 . . 108.59(10) ?
O4 S2 N2 . . 105.32(9) ?
O3 S2 C15 . . 107.35(9) ?
O4 S2 C15 . . 109.38(11) ?
N2 S2 C15 . . 106.13(9) ?
C21 N2 S2 . . 120.23(12) ?
C21 N2 H2N . . 115.1(16) ?
S2 N2 H2N . . 112.1(16) ?
C16 C15 C20 . . 120.4(2) ?
C16 C15 S2 . . 120.56(19) ?
C20 C15 S2 . . 118.96(16) ?
C17 C16 C15 . . 120.2(3) ?
C17 C16 H16 . . 119.9 ?
C15 C16 H16 . . 119.9 ?
C16 C17 C18 . . 119.2(3) ?
C16 C17 H17 . . 120.4 ?
C18 C17 H17 . . 120.4 ?
C17 C18 C19 . . 121.9(3) ?
C17 C18 Cl2 . . 119.9(3) ?
C19 C18 Cl2 . . 118.3(3) ?
C20 C19 C18 . . 118.5(3) ?
C20 C19 H19 . . 120.8 ?
C18 C19 H19 . . 120.8 ?
C19 C20 C15 . . 119.8(2) ?
C19 C20 H20 . . 120.1 ?
C15 C20 H20 . . 120.1 ?
C22 C21 C26 . . 121.60(18) ?
C22 C21 N2 . . 120.70(17) ?
C26 C21 N2 . . 117.70(17) ?
C21 C22 C23 . . 116.47(18) ?
C21 C22 C27 . . 122.79(19) ?
C23 C22 C27 . . 120.73(19) ?
C24 C23 C22 . . 122.1(2) ?
C24 C23 H23 . . 118.9 ?
C22 C23 H23 . . 118.9 ?
C23 C24 C25 . . 121.2(2) ?
C23 C24 H24 . . 119.4 ?
C25 C24 H24 . . 119.4 ?
C24 C25 C26 . . 117.83(19) ?
C24 C25 C28 . . 121.5(2) ?
C26 C25 C28 . . 120.7(2) ?
C25 C26 C21 . . 120.71(19) ?
C25 C26 H26 . . 119.6 ?
C21 C26 H26 . . 119.6 ?
C22 C27 H27A . . 109.5 ?
C22 C27 H27B . . 109.5 ?
H27A C27 H27B . . 109.5 ?
C22 C27 H27C . . 109.5 ?
H27A C27 H27C . . 109.5 ?
H27B C27 H27C . . 109.5 ?
C25 C28 H28A . . 109.5 ?
C25 C28 H28B . . 109.5 ?
H28A C28 H28B . . 109.5 ?
C25 C28 H28C . . 109.5 ?
H28A C28 H28C . . 109.5 ?
H28B C28 H28C . . 109.5 ?

loop_
_geom_bond_atom_site_label_1
_geom_bond_atom_site_label_2
_geom_bond_site_symmetry_2
_geom_bond_distance
_geom_bond_publ_flag
Cl1 C4 . 1.728(2) ?
S1 O1 . 1.4270(13) ?
S1 O2 . 1.4277(13) ?
S1 N1 . 1.6261(17) ?
S1 C1 . 1.759(2) ?
N1 C7 . 1.432(2) ?
N1 H1N . 0.845(15) ?
C1 C2 . 1.382(3) ?
C1 C6 . 1.385(3) ?
C2 C3 . 1.368(3) ?
C2 H2 . 0.9300 ?
C3 C4 . 1.382(3) ?
C3 H3 . 0.9300 ?
C4 C5 . 1.367(3) ?
C5 C6 . 1.369(3) ?
C5 H5 . 0.9300 ?
C6 H6 . 0.9300 ?
C7 C8 . 1.384(3) ?
C7 C12 . 1.390(3) ?
C8 C9 . 1.390(3) ?
C8 C13 . 1.504(3) ?
C9 C10 . 1.376(3) ?
C9 H9 . 0.9300 ?
C10 C11 . 1.373(4) ?
C10 H10 . 0.9300 ?
C11 C12 . 1.384(3) ?
C11 C14 . 1.509(3) ?
C12 H12 . 0.9300 ?
C13 H13A . 0.9600 ?
C13 H13B . 0.9600 ?
C13 H13C . 0.9600 ?
C14 H14A . 0.9600 ?
C14 H14B . 0.9600 ?
C14 H14C . 0.9600 ?
Cl2 C18 . 1.737(3) ?
S2 O3 . 1.4200(15) ?
S2 O4 . 1.4296(14) ?
S2 N2 . 1.6252(18) ?
S2 C15 . 1.755(2) ?
N2 C21 . 1.436(2) ?
N2 H2N . 0.830(15) ?
C15 C16 . 1.383(3) ?
C15 C20 . 1.387(3) ?
C16 C17 . 1.353(4) ?
C16 H16 . 0.9300 ?
C17 C18 . 1.377(4) ?
C17 H17 . 0.9300 ?
C18 C19 . 1.385(4) ?
C19 C20 . 1.370(3) ?
C19 H19 . 0.9300 ?
C20 H20 . 0.9300 ?
C21 C22 . 1.386(3) ?
C21 C26 . 1.389(3) ?
C22 C23 . 1.388(3) ?
C22 C27 . 1.509(3) ?
C23 C24 . 1.369(3) ?
C23 H23 . 0.9300 ?
C24 C25 . 1.379(3) ?
C24 H24 . 0.9300 ?
C25 C26 . 1.382(3) ?
C25 C28 . 1.516(3) ?
C26 H26 . 0.9300 ?
C27 H27A . 0.9600 ?
C27 H27B . 0.9600 ?
C27 H27C . 0.9600 ?
C28 H28A . 0.9600 ?
C28 H28B . 0.9600 ?
C28 H28C . 0.9600 ?

loop_
_geom_hbond_atom_site_label_D
_geom_hbond_atom_site_label_H
_geom_hbond_atom_site_label_A
_geom_hbond_site_symmetry_A
_geom_hbond_distance_DH
_geom_hbond_distance_HA
_geom_hbond_distance_DA
_geom_hbond_angle_DHA
N1 H1N O2 2_557 0.845(15) 2.124(16) 2.950(2) 166(2)
N2 H2N O4 2_666 0.830(15) 2.129(17) 2.931(2) 162(2)

loop_
_geom_torsion_atom_site_label_1
_geom_torsion_atom_site_label_2
_geom_torsion_atom_site_label_3
_geom_torsion_atom_site_label_4
_geom_torsion_site_symmetry_1
_geom_torsion_site_symmetry_2
_geom_torsion_site_symmetry_3
_geom_torsion_site_symmetry_4
_geom_torsion
_geom_torsion_publ_flag
O1 S1 N1 C7 . . . . -50.51(17) ?
O2 S1 N1 C7 . . . . -179.50(15) ?
C1 S1 N1 C7 . . . . 65.34(16) ?
O1 S1 C1 C2 . . . . -167.76(15) ?
O2 S1 C1 C2 . . . . -36.91(18) ?
N1 S1 C1 C2 . . . . 75.89(17) ?
O1 S1 C1 C6 . . . . 14.51(19) ?
O2 S1 C1 C6 . . . . 145.36(16) ?
N1 S1 C1 C6 . . . . -101.84(17) ?
C6 C1 C2 C3 . . . . -0.6(3) ?
S1 C1 C2 C3 . . . . -178.30(16) ?
C1 C2 C3 C4 . . . . -0.4(3) ?
C2 C3 C4 C5 . . . . 1.0(3) ?
C2 C3 C4 Cl1 . . . . -177.72(16) ?
C3 C4 C5 C6 . . . . -0.5(4) ?
Cl1 C4 C5 C6 . . . . 178.20(18) ?
C4 C5 C6 C1 . . . . -0.6(4) ?
C2 C1 C6 C5 . . . . 1.1(3) ?
S1 C1 C6 C5 . . . . 178.82(17) ?
S1 N1 C7 C8 . . . . -112.12(18) ?
S1 N1 C7 C12 . . . . 70.4(2) ?
C12 C7 C8 C9 . . . . -0.1(3) ?
N1 C7 C8 C9 . . . . -177.55(17) ?
C12 C7 C8 C13 . . . . 179.6(2) ?
N1 C7 C8 C13 . . . . 2.2(3) ?
C7 C8 C9 C10 . . . . 0.0(3) ?
C13 C8 C9 C10 . . . . -179.7(2) ?
C8 C9 C10 C11 . . . . -0.2(4) ?
C9 C10 C11 C12 . . . . 0.5(3) ?
C9 C10 C11 C14 . . . . 179.9(2) ?
C10 C11 C12 C7 . . . . -0.6(3) ?
C14 C11 C12 C7 . . . . -180.0(2) ?
C8 C7 C12 C11 . . . . 0.4(3) ?
N1 C7 C12 C11 . . . . 177.91(17) ?
O3 S2 N2 C21 . . . . -60.53(18) ?
O4 S2 N2 C21 . . . . 170.55(16) ?
C15 S2 N2 C21 . . . . 54.62(17) ?
O3 S2 C15 C16 . . . . -144.82(18) ?
O4 S2 C15 C16 . . . . -14.0(2) ?
N2 S2 C15 C16 . . . . 99.20(19) ?
O3 S2 C15 C20 . . . . 38.66(19) ?
O4 S2 C15 C20 . . . . 169.51(16) ?
N2 S2 C15 C20 . . . . -77.32(18) ?
C20 C15 C16 C17 . . . . 0.8(3) ?
S2 C15 C16 C17 . . . . -175.64(19) ?
C15 C16 C17 C18 . . . . 0.9(4) ?
C16 C17 C18 C19 . . . . -1.7(4) ?
C16 C17 C18 Cl2 . . . . 177.4(2) ?
C17 C18 C19 C20 . . . . 0.6(4) ?
Cl2 C18 C19 C20 . . . . -178.53(18) ?
C18 C19 C20 C15 . . . . 1.2(4) ?
C16 C15 C20 C19 . . . . -1.9(3) ?
S2 C15 C20 C19 . . . . 174.61(18) ?
S2 N2 C21 C22 . . . . -109.42(18) ?
S2 N2 C21 C26 . . . . 70.3(2) ?
C26 C21 C22 C23 . . . . 2.2(3) ?
N2 C21 C22 C23 . . . . -178.08(17) ?
C26 C21 C22 C27 . . . . -176.96(19) ?
N2 C21 C22 C27 . . . . 2.7(3) ?
C21 C22 C23 C24 . . . . -2.5(3) ?
C27 C22 C23 C24 . . . . 176.7(2) ?
C22 C23 C24 C25 . . . . 0.5(3) ?
C23 C24 C25 C26 . . . . 1.8(3) ?
C23 C24 C25 C28 . . . . -179.2(2) ?
C24 C25 C26 C21 . . . . -2.1(3) ?
C28 C25 C26 C21 . . . . 179.0(2) ?
C22 C21 C26 C25 . . . . 0.1(3) ?
N2 C21 C26 C25 . . . . -179.65(17) ?
